data_2005786
loop_
_publ_author_name
'Krieger, C.'
'Neugebauer, F. A.'

_publ_section_title
;
 Columnar Stacking of 1,3-Diphenyl-1,2,4-benzotriazin-4(1<i>H</i>)-yl
 Radicals
;
_journal_issue 12
_journal_name_full 'Acta Crystallographica Section C'
_journal_page_first 3124
_journal_page_last 3126
_journal_paper_doi 10.1107/S0108270196011092
_journal_volume 52
_journal_year 1996
_chemical_formula_sum 'C19 H14 N3'
_chemical_formula_weight 284.34
_chemical_name_systematic ' 1,3-diphenyl-1,2,4-benzotriazin-4(1H)-yl'
_space_group_IT_number 14
_symmetry_cell_setting monoclinic
_symmetry_space_group_name_Hall '-P 2yn'
_symmetry_space_group_name_H-M 'P 1 21/n 1'
_atom_type_scat_source International_Tables_for_Xray_Crystallography
_cell_angle_alpha 90
_cell_angle_beta 99.55(2)
_cell_angle_gamma 90
_cell_formula_units_Z 4
_cell_length_a 10.477(2)
_cell_length_b 6.953(1)
_cell_length_c 19.865(3)
_cell_measurement_reflns_used 25
_cell_measurement_temperature 294
_cell_measurement_theta_max 14
_cell_measurement_theta_min 11
_cell_volume 1427.0(4)
_computing_cell_refinement CAD4
_computing_data_collection CAD4_(Enraf-Nonius,_1977)
_computing_data_reduction PROCESS_MolEN_(Fair,_1990)
_computing_molecular_graphics ORTEPII_(Johnson,_1976)
_computing_publication_material CIFVAX_MolEN
_computing_structure_refinement LSFM_MolEN
_computing_structure_solution Direct_methods_SHELXS86_(Sheldrick_1990)
_diffrn_ambient_temperature 294
_diffrn_measurement_device Enraf_Nonius_CAD4
_diffrn_measurement_method \q/2\q
_diffrn_radiation_monochromator graphite
_diffrn_radiation_type 'Mo K\a'
_diffrn_radiation_wavelength 0.71073
_diffrn_reflns_av_R_equivalents 0.018
_diffrn_reflns_limit_h_max 13
_diffrn_reflns_limit_h_min 0
_diffrn_reflns_limit_k_max 9
_diffrn_reflns_limit_k_min 0
_diffrn_reflns_limit_l_max 25
_diffrn_reflns_limit_l_min -26
_diffrn_reflns_number 3599
_diffrn_reflns_theta_max 27.96
_diffrn_reflns_theta_min 1.97
_diffrn_standards_decay_% 0.00
_diffrn_standards_interval_time 60
_diffrn_standards_number 3
_exptl_absorpt_coefficient_mu 0.075
_exptl_absorpt_correction_T_max 1.0000
_exptl_absorpt_correction_T_min 1.0000
_exptl_absorpt_correction_type none
_exptl_crystal_colour black
_exptl_crystal_density_diffrn 1.32
_exptl_crystal_description prism
_exptl_crystal_F_000 596
_exptl_crystal_size_max 0.30
_exptl_crystal_size_mid 0.20
_exptl_crystal_size_min 0.15
_refine_diff_density_max 0.1100
_refine_diff_density_min -0.1600
_refine_ls_abs_structure_details
;
?
;
_refine_ls_extinction_method none
_refine_ls_goodness_of_fit_obs 2.187
_refine_ls_hydrogen_treatment H_atoms_refined_isotropically
_refine_ls_matrix_type full
_refine_ls_number_parameters 255
_refine_ls_number_reflns 1710
_refine_ls_number_restraints 0
_refine_ls_R_factor_all 0.041
_refine_ls_R_factor_obs 0.057
_refine_ls_shift/esd_max 0.015
_refine_ls_structure_factor_coef F
_refine_ls_weighting_details 'w = 1/[\s^2^(Fo) + 0.0009 Fo^2^]'
_refine_ls_weighting_scheme calc
_refine_ls_wR_factor_obs 0.050
_reflns_number_observed 1710
_reflns_number_total 3417
_reflns_observed_criterion >3.0\s(I)
_cod_data_source_file ka1215.cif
_cod_data_source_block faneu2
_cod_depositor_comments
;
The following automatic conversions were performed:

'_geom_bond_publ_flag' value 'Y' changed to 'y' according to
/home/saulius/struct/CIF-dictionaries/cif_core.dic dictionary named
'cif_core.dic' version 2.4.1 from 2010-06-29 (13
times).

'_geom_angle_publ_flag' value 'Y' changed to 'y' according
to /home/saulius/struct/CIF-dictionaries/cif_core.dic dictionary
named 'cif_core.dic' version 2.4.1 from 2010-06-29 (18
times).

'_geom_torsion_publ_flag' value 'Y' changed to 'y' according
to /home/saulius/struct/CIF-dictionaries/cif_core.dic dictionary
named 'cif_core.dic' version 2.4.1 from 2010-06-29 (4 times).

Automatic conversion script
Id: cif_fix_values 1715 2011-07-08 13:25:40Z adriana 

The following automatic conversions were performed:

'_refine_ls_weighting_scheme' value 'calc w = 1/[\s^2^(Fo) + 0.0009
Fo^2^]' was changed to 'calc'. New tag '_refine_ls_weighting_details'
was created. The value of the new tag was set to 'w = 1/[\s^2^(Fo) +
0.0009 Fo^2^]'.

Automatic conversion script
Id: cif_fix_values 3143 2015-03-26 13:38:13Z robertas 
;
_cod_original_cell_volume 1427.1(8)
_cod_original_sg_symbol_H-M 'P 21/n'
_cod_database_code 2005786

loop_
_symmetry_equiv_pos_as_xyz
+x,+y,+z
-x,-y,-z
1/2-x,1/2+y,1/2-z
1/2+x,1/2-y,1/2+z

loop_
_atom_site_aniso_label
_atom_site_aniso_U_11
_atom_site_aniso_U_22
_atom_site_aniso_U_33
_atom_site_aniso_U_12
_atom_site_aniso_U_13
_atom_site_aniso_U_23
N1 0.0323(7) 0.0560(10) 0.0382(7) -0.0013(8) 0.0076(6) 0.0003(8)
N2 0.0343(7) 0.0550(10) 0.0379(7) 0.0012(8) 0.0078(6) 0.0023(8)
C3 0.0350(8) 0.0370(10) 0.0434(9) -0.0006(9) 0.0085(7) 0.0020(10)
N4 0.0331(7) 0.0500(10) 0.0432(8) -0.0024(8) 0.0067(6) 0.0015(9)
C4a 0.0364(9) 0.0420(10) 0.0401(9) -0.0052(9) 0.0047(7) 0.0000(10)
C5 0.0377(9) 0.0630(10) 0.0480(10) -0.0040(10) 0.0043(8) -0.0020(10)
C6 0.0490(10) 0.069(2) 0.0430(10) -0.0060(10) -0.0021(9) 0.0020(10)
C7 0.0540(10) 0.074(2) 0.0400(10) -0.0060(10) 0.0088(9) 0.0040(10)
C8 0.0387(9) 0.0630(10) 0.0435(9) -0.0040(10) 0.0099(7) 0.0020(10)
C8a 0.0358(8) 0.0440(10) 0.0405(9) -0.0032(9) 0.0058(7) 0.0000(10)
C1' 0.0310(8) 0.0620(10) 0.0354(8) -0.0010(10) 0.0062(7) 0.0030(10)
C2' 0.0440(10) 0.0690(10) 0.0520(10) 0.0060(10) 0.0118(8) 0.0010(10)
C3' 0.0470(10) 0.110(2) 0.0480(10) 0.0250(10) 0.0122(9) 0.0040(10)
C4' 0.0331(9) 0.145(2) 0.0420(10) 0.0010(10) 0.0091(8) 0.0090(10)
C5' 0.0450(10) 0.117(2) 0.0490(10) -0.0210(10) 0.0035(9) -0.0020(10)
C6' 0.0410(10) 0.081(2) 0.0450(10) -0.0060(10) 0.0076(8) -0.0070(10)
C1" 0.0384(8) 0.0360(10) 0.0430(9) 0.0028(9) 0.0103(7) 0.0027(9)
C2" 0.0417(9) 0.0540(10) 0.0510(10) 0.0020(10) 0.0117(8) 0.0040(10)
C3" 0.0500(10) 0.0670(10) 0.0580(10) 0.0040(10) 0.0240(8) 0.0060(10)
C4" 0.0680(10) 0.0620(10) 0.0460(10) 0.0100(10) 0.0211(9) 0.0040(10)
C5" 0.0600(10) 0.073(2) 0.0440(10) 0.0060(10) 0.0052(9) 0.0010(10)
C6" 0.0411(9) 0.0640(10) 0.0440(10) 0.0020(10) 0.0071(8) 0.0030(10)

loop_
_atom_site_label
_atom_site_fract_x
_atom_site_fract_y
_atom_site_fract_z
_atom_site_U_iso_or_equiv
_atom_site_thermal_displace_type
N1 0.5268(1) 0.2138(2) 0.34231(7) 0.0419(4) Uani
N2 0.5594(1) 0.2107(2) 0.27881(7) 0.0422(4) Uani
C3 0.6859(2) 0.2061(3) 0.27608(9) 0.0382(5) Uani
N4 0.7834(1) 0.2027(2) 0.32789(7) 0.0422(4) Uani
C4a 0.7496(2) 0.1952(3) 0.39184(9) 0.0398(5) Uani
C5 0.8453(2) 0.1784(3) 0.4492(1) 0.0499(6) Uani
C6 0.8147(2) 0.1624(3) 0.5135(1) 0.0549(6) Uani
C7 0.6857(2) 0.1640(3) 0.5219(1) 0.0556(6) Uani
C8 0.5883(2) 0.1824(3) 0.46666(9) 0.0480(6) Uani
C8a 0.6196(2) 0.1995(3) 0.40160(9) 0.0401(5) Uani
C1' 0.3908(2) 0.2134(3) 0.34283(9) 0.0428(5) Uani
C2' 0.3363(2) 0.3493(3) 0.3795(1) 0.0544(6) Uani
C3' 0.2042(2) 0.3462(4) 0.3793(1) 0.0677(7) Uani
C4' 0.1280(2) 0.2126(4) 0.3426(1) 0.0732(8) Uani
C5' 0.1823(2) 0.0786(4) 0.3051(1) 0.0707(7) Uani
C6' 0.3146(2) 0.0785(4) 0.3048(1) 0.0557(6) Uani
C1" 0.7170(2) 0.2029(3) 0.20561(9) 0.0386(5) Uani
C2" 0.8455(2) 0.2198(3) 0.1964(1) 0.0483(6) Uani
C3" 0.8759(2) 0.2147(3) 0.1313(1) 0.0567(6) Uani
C4" 0.7818(2) 0.1916(3) 0.0757(1) 0.0573(6) Uani
C5" 0.6549(2) 0.1751(3) 0.0843(1) 0.0592(7) Uani
C6" 0.6227(2) 0.1811(3) 0.1488(1) 0.0497(6) Uani
H5 0.927(2) 0.171(3) 0.4374(9) 0.069(6) Uiso
H6 0.884(1) 0.149(2) 0.5534(8) 0.049(5) Uiso
H7 0.663(2) 0.151(2) 0.5694(8) 0.053(5) Uiso
H8 0.500(2) 0.179(2) 0.4716(8) 0.052(5) Uiso
H2' 0.389(2) 0.451(3) 0.404(1) 0.075(6) Uiso
H3' 0.167(2) 0.440(3) 0.4047(9) 0.074(6) Uiso
H4' 0.037(2) 0.214(3) 0.347(1) 0.087(7) Uiso
H5' 0.134(2) -0.021(3) 0.279(1) 0.095(8) Uiso
H6' 0.351(2) -0.015(3) 0.2810(8) 0.059(6) Uiso
H2" 0.916(2) 0.237(3) 0.2398(8) 0.057(6) Uiso
H3" 0.964(2) 0.226(3) 0.1251(9) 0.067(6) Uiso
H4" 0.801(2) 0.188(3) 0.0283(9) 0.074(7) Uiso
H5" 0.587(2) 0.159(3) 0.0430(9) 0.063(6) Uiso
H6" 0.537(2) 0.172(3) 0.1572(9) 0.064(6) Uiso

loop_
_geom_angle_atom_site_label_1
_geom_angle_atom_site_label_2
_geom_angle_atom_site_label_3
_geom_angle
_geom_angle_publ_flag
N2 N1 C8a 122.20(10) y
N2 N1 C1' 114.30(10) y
C8a N1 C1' 123.30(10) y
N1 N2 C3 116.20(10) y
N2 C3 N4 127.7(2) y
N2 C3 C1" 114.30(10) y
N4 C3 C1" 118.0(2) y
C3 N4 C4a 115.80(10) y
N4 C4a C5 119.9(2) y
N4 C4a C8a 122.00(10) y
C5 C4a C8a 118.1(2) y
C4a C5 C6 121.4(2) y
C4a C5 H5 112.0(10) ?
C6 C5 H5 127.0(10) ?
C5 C6 C7 119.6(2) y
C5 C6 H6 120.0(10) ?
C7 C6 H6 120.0(10) ?
C6 C7 C8 120.8(2) y
C6 C7 H7 119.6(9) ?
C8 C7 H7 119.6(9) ?
C7 C8 C8a 119.5(2) y
N1 C8a C4a 116.0(2) y
N1 C8a C8 123.4(2) y
C4a C8a C8 120.6(2) y
N1 C1' C2' 120.4(2) ?
N1 C1' C6' 119.2(2) ?
C2' C1' C6' 120.4(2) ?
C1' C2' C3' 119.4(2) ?
C2' C3' C4' 120.7(2) ?
C3' C4' C5' 119.8(2) ?
C4' C5' C6' 120.4(2) ?
C1' C6' C5' 119.2(2) ?
C3 C1" C2" 119.30(10) ?
C3 C1" C6" 122.2(2) ?
C2" C1" C6" 118.5(2) ?
C1" C2" C3" 119.9(2) ?
C2" C3" C4" 120.9(2) ?
C3" C4" C5" 119.5(2) ?
C4" C5" C6" 120.3(2) ?
C1" C6" C5" 120.8(2) ?

loop_
_geom_bond_atom_site_label_1
_geom_bond_atom_site_label_2
_geom_bond_distance
_geom_bond_publ_flag
N1 N2 1.361(2) y
N1 C8a 1.401(2) y
N1 C1' 1.427(2) y
N2 C3 1.337(2) y
C3 N4 1.324(2) y
C3 C1" 1.489(3) y
N4 C4a 1.375(2) y
C4a C5 1.393(2) y
C4a C8a 1.408(3) y
C5 C6 1.372(3) y
C5 H5 0.93(2) ?
C6 C7 1.389(3) y
C6 H6 0.990(10) ?
C7 C8 1.375(2) y
C7 H7 1.01(2) ?
C8 C8a 1.390(3) y
C8 H8 0.94(2) ?
C1' C2' 1.373(3) ?
C1' C6' 1.373(3) ?
C2' C3' 1.384(3) ?
C2' H2' 0.98(2) ?
C3' C4' 1.356(3) ?
C3' H3' 0.95(2) ?
C4' C5' 1.373(4) ?
C4' H4' 0.98(2) ?
C5' C6' 1.386(3) ?
C5' H5' 0.96(2) ?
C6' H6' 0.92(2) ?
C1" C2" 1.394(3) ?
C1" C6" 1.380(2) ?
C2" C3" 1.382(3) ?
C2" H2" 1.05(2) ?
C3" C4" 1.362(3) ?
C3" H3" 0.95(2) ?
C4" C5" 1.374(3) ?
C4" H4" 0.99(2) ?
C5" C6" 1.377(3) ?
C5" H5" 1.00(2) ?
C6" H6" 0.94(2) ?

loop_
_geom_torsion_atom_site_label_1
_geom_torsion_atom_site_label_2
_geom_torsion_atom_site_label_3
_geom_torsion_atom_site_label_4
_geom_torsion
_geom_torsion_publ_flag
C8a N1 N2 C3 -4.3(2) ?
N2 N1 C8a C4a 4.3(2) ?
N2 N1 C8a C8 -173.20(10) ?
N1 N2 C3 N4 0.5(2) ?
N1 N2 C3 C1" -180.0(4) ?
N2 C3 N4 C4a 2.8(2) ?
C3 N4 C4a C8a -2.7(2) ?
C8a C4a C5 C6 1.3(3) ?
N4 C4a C8a N1 -0.6(2) ?
C5 C4a C8a C8 -1.6(2) ?
C4a C5 C6 C7 -0.4(3) ?
C5 C6 C7 C8 -0.3(3) ?
C6 C7 C8 C8a 0.0(6) ?
C7 C8 C8a C4a 1.0(3) ?
N2 N1 C1' C6' 50.3(2) y
C8a N1 C1' C2' 57.9(2) y
N2 C3 C1" C6" -8.1(2) y
N4 C3 C1" C2" -7.6(2) y
